data_7251789
loop_
_publ_author_name
'Konno, Ryunosuke'
'Fujita, Manami'
'Maekawa, Rima'
'Masu, Hyuma'
'Katagiri, Kosuke'

_publ_section_title
;
 Preparation of phosphine oxides with anthrylphenyl, pyrenylphenyl,
 anthrylethynyl, and pyrenylethynyl groups: luminescence properties and
 conformational polymorphs
;
_journal_issue 15
_journal_name_full CrystEngComm
_journal_page_first 2455
_journal_page_last 2467
_journal_paper_doi 10.1039/D5CE00837A
_journal_volume 28
_journal_year 2026
_chemical_formula_moiety 'C28 H19 O P'
_chemical_formula_sum 'C28 H19 O P'
_chemical_formula_weight 402.40
_space_group_crystal_system monoclinic
_space_group_IT_number 14
_space_group_name_Hall '-P 2ybc'
_space_group_name_H-M_alt 'P 1 21/c 1'
_atom_sites_solution_hydrogens geom
_atom_sites_solution_primary direct
_audit_creation_date 2024-11-18
_audit_creation_method
;
Olex2 1.5
(compiled 2024.01.12 svn.r2f8d729c for OlexSys, GUI svn.r6928)
;
_audit_update_record
;
2025-03-19 deposited with the CCDC.	2026-03-11 downloaded from the CCDC.
;
_cell_angle_alpha 90
_cell_angle_beta 92.3493(7)
_cell_angle_gamma 90
_cell_formula_units_Z 4
_cell_length_a 9.88921(8)
_cell_length_b 23.15594(18)
_cell_length_c 8.93733(7)
_cell_measurement_reflns_used 8413
_cell_measurement_temperature 173
_cell_measurement_theta_max 76.6300
_cell_measurement_theta_min 4.4740
_cell_volume 2044.87(3)
_computing_cell_refinement 'CrysAlisPro 1.171.39.46 (Rigaku OD, 2018)'
_computing_data_collection 'CrysAlisPro 1.171.39.46 (Rigaku OD, 2018)'
_computing_data_reduction 'CrysAlisPro 1.171.39.46 (Rigaku OD, 2018)'
_computing_molecular_graphics 'Olex2 1.5 (Dolomanov et al., 2009)'
_computing_publication_material 'Olex2 1.5 (Dolomanov et al., 2009)'
_computing_structure_refinement 'SHELXL 2018/3 (Sheldrick, 2015)'
_computing_structure_solution 'ShelXT (Sheldrick, 2015)'
_diffrn_ambient_temperature 173
_diffrn_detector 'CCD plate'
_diffrn_measured_fraction_theta_full 1.000
_diffrn_measured_fraction_theta_max 0.969
_diffrn_measurement_details
;
List of Runs (angles in degrees, time in seconds):

  # Type    Start    End  Width  t~exp~   \w     \q     \k     \f   Frames
#--------------------------------------------------------------------------
  1  \w     51.00  88.00   0.50    0.50    --    0.00  57.00-150.00   74
  2  \w    -25.00  24.00   0.50    0.50    --    0.00  57.00-150.00   98
  3  \w      2.00  27.00   0.50    0.50    --    0.00 -57.00  90.00   50
  4  \w    -63.00 -16.00   0.50    0.50    --    0.00 -57.00  30.00   94
  5  \w    -88.00  -5.00   0.50    0.50    --    0.00 -57.00  90.00  166
  6  \w     73.00 112.00   0.50    0.50    --  101.00 -61.00 -60.00   78
  7  \w     68.00 106.00   0.50    0.50    --  101.00  77.00  60.00   76
  8  \w     82.00 150.00   0.50    0.50    --  101.00  45.00 120.00  136
  9  \w     20.00 104.00   0.50    0.50    --  101.00 -61.00 150.00  168
 10  \w     14.00 134.00   0.50    0.50    --  101.00 -82.00 150.00  240
 11  \w     12.00 190.00   0.50    0.50    --  101.00  15.00  60.00  356
;
_diffrn_measurement_device 'four-circle diffractometer'
_diffrn_measurement_device_type 'XtaLAB AFC12 (RINC): Kappa dual home/near'
_diffrn_measurement_method '\w scans'
_diffrn_orient_matrix_type 'CrysAlisPro convention (1999,Acta A55,543-557)'
_diffrn_orient_matrix_UB_11 0.1409411000
_diffrn_orient_matrix_UB_12 0.0239363000
_diffrn_orient_matrix_UB_13 0.0458347000
_diffrn_orient_matrix_UB_21 -0.0400115000
_diffrn_orient_matrix_UB_22 0.0019362000
_diffrn_orient_matrix_UB_23 0.1647687000
_diffrn_orient_matrix_UB_31 0.0532309000
_diffrn_orient_matrix_UB_32 -0.0620398000
_diffrn_orient_matrix_UB_33 0.0229901000
_diffrn_radiation_monochromator mirror
_diffrn_radiation_probe x-ray
_diffrn_radiation_type 'Cu K\a'
_diffrn_radiation_wavelength 1.54184
_diffrn_reflns_av_R_equivalents 0.0465
_diffrn_reflns_av_unetI/netI 0.0378
_diffrn_reflns_Laue_measured_fraction_full 1.000
_diffrn_reflns_Laue_measured_fraction_max 0.969
_diffrn_reflns_limit_h_max 12
_diffrn_reflns_limit_h_min -12
_diffrn_reflns_limit_k_max 21
_diffrn_reflns_limit_k_min -29
_diffrn_reflns_limit_l_max 10
_diffrn_reflns_limit_l_min -11
_diffrn_reflns_number 11298
_diffrn_reflns_point_group_measured_fraction_full 1.000
_diffrn_reflns_point_group_measured_fraction_max 0.969
_diffrn_reflns_theta_full 67.684
_diffrn_reflns_theta_max 76.861
_diffrn_reflns_theta_min 3.818
_diffrn_source 'micro-focus sealed X-ray tube'
_diffrn_source_type 'Rigaku (Cu) X-ray Source'
_exptl_absorpt_coefficient_mu 1.313
_exptl_absorpt_correction_T_max 1.00000
_exptl_absorpt_correction_T_min 0.93733
_exptl_absorpt_correction_type multi-scan
_exptl_absorpt_process_details
;
CrysAlisPro 1.171.39.46 (Rigaku Oxford Diffraction, 2018)
Empirical absorption correction using spherical harmonics,
 implemented in SCALE3 ABSPACK scaling algorithm.
;
_exptl_crystal_colour 'clear yellow'
_exptl_crystal_colour_lustre clear
_exptl_crystal_colour_primary yellow
_exptl_crystal_density_diffrn 1.307
_exptl_crystal_description prism
_exptl_crystal_F_000 840
_exptl_crystal_size_max 0.3
_exptl_crystal_size_mid 0.3
_exptl_crystal_size_min 0.25
_refine_diff_density_max 0.307
_refine_diff_density_min -0.398
_refine_diff_density_rms 0.054
_refine_ls_extinction_coef 0.0052(5)
_refine_ls_extinction_expression Fc^*^=kFc[1+0.001xFc^2^\l^3^/sin(2\q)]^-1/4^
_refine_ls_extinction_method 'SHELXL-2018/3 (Sheldrick 2018)'
_refine_ls_goodness_of_fit_ref 1.048
_refine_ls_hydrogen_treatment constr
_refine_ls_matrix_type full
_refine_ls_number_parameters 272
_refine_ls_number_reflns 4195
_refine_ls_number_restraints 0
_refine_ls_restrained_S_all 1.048
_refine_ls_R_factor_all 0.0405
_refine_ls_R_factor_gt 0.0390
_refine_ls_shift/su_max 0.001
_refine_ls_shift/su_mean 0.000
_refine_ls_structure_factor_coef Fsqd
_refine_ls_weighting_details 'w=1/[\s^2^(Fo^2^)+(0.0643P)^2^+0.5579P] where P=(Fo^2^+2Fc^2^)/3'
_refine_ls_weighting_scheme calc
_refine_ls_wR_factor_gt 0.1103
_refine_ls_wR_factor_ref 0.1119
_reflns_Friedel_coverage 0.000
_reflns_number_gt 3959
_reflns_number_total 4195
_reflns_threshold_expression 'I > 2\s(I)'
_cod_data_source_file d5ce00837a2.cif
_cod_data_source_block exp_1505
_cod_depositor_comments 'Adding full bibliography for 7251788--7251793.cif.'
_cod_database_code 7251789
_shelx_shelxl_version_number 2018/3
_chemical_oxdiff_formula C28H19OP
_shelx_space_group_comment
;
The symmetry employed for this shelxl refinement is uniquely defined
by the following loop, which should always be used as a source of
symmetry information in preference to the above space-group names.
They are only intended as comments.
;
_reflns_odcompleteness_completeness 99.97
_reflns_odcompleteness_iscentric 1
_reflns_odcompleteness_theta 68.13
_olex2_refinement_description
;
1. Fixed Uiso
 At 1.2 times of:
  All C(H) groups
2.a Aromatic/amide H refined with riding coordinates:
 C15(H15), C18(H18), C24(H24), C28(H28), C12(H12), C10(H10), C5(H5), C14(H14),
 C8(H8), C22(H22), C27(H27), C25(H25), C19(H19), C26(H26), C7(H7), C6(H6),
 C20(H20), C21(H21), C13(H13)
;
_olex2_submission_special_instructions 'No special instructions were received'
_oxdiff_exptl_absorpt_empirical_details
;
Empirical correction (ABSPACK) includes:
- Absorption correction using spherical harmonics
- Frame scaling
;
_oxdiff_exptl_absorpt_empirical_full_max 1.208
_oxdiff_exptl_absorpt_empirical_full_min 0.851

loop_
_space_group_symop_operation_xyz
'x, y, z'
'-x, y+1/2, -z+1/2'
'-x, -y, -z'
'x, -y-1/2, z-1/2'

loop_
_atom_site_label
_atom_site_type_symbol
_atom_site_fract_x
_atom_site_fract_y
_atom_site_fract_z
_atom_site_U_iso_or_equiv
_atom_site_adp_type
_atom_site_occupancy
_atom_site_site_symmetry_order
_atom_site_calc_flag
_atom_site_refinement_flags_posn
_atom_site_refinement_flags_adp
_atom_site_refinement_flags_occupancy
_atom_site_disorder_assembly
_atom_site_disorder_group
P1 P 0.22152(3) 0.35198(2) 0.69281(4) 0.02182(13) Uani 1 1 d . . . . .
O1 O 0.18121(10) 0.31992(4) 0.82696(11) 0.0307(2) Uani 1 1 d . . . . .
C3 C 0.36307(12) 0.52116(5) 0.83826(14) 0.0219(3) Uani 1 1 d . . . . .
C4 C 0.50109(13) 0.53210(6) 0.81171(14) 0.0233(3) Uani 1 1 d . . . . .
C2 C 0.30139(13) 0.47024(6) 0.77621(14) 0.0231(3) Uani 1 1 d . . . . .
C11 C 0.35681(13) 0.60573(5) 1.00298(15) 0.0246(3) Uani 1 1 d . . . . .
C16 C 0.28875(13) 0.55775(5) 0.93123(14) 0.0224(3) Uani 1 1 d . . . . .
C9 C 0.56658(13) 0.58027(6) 0.88496(14) 0.0248(3) Uani 1 1 d . . . . .
C17 C 0.09775(13) 0.35126(5) 0.53974(15) 0.0239(3) Uani 1 1 d . . . . .
C15 C 0.14863(13) 0.54923(6) 0.95653(15) 0.0264(3) Uani 1 1 d . . . . .
H15 H 0.102440 0.517253 0.911699 0.032 Uiso 1 1 calc R U . . .
C18 C 0.00274(14) 0.39558(6) 0.52147(16) 0.0281(3) Uani 1 1 d . . . . .
H18 H 0.004898 0.427547 0.588144 0.034 Uiso 1 1 calc R U . . .
C1 C 0.25551(13) 0.42536(6) 0.72838(15) 0.0252(3) Uani 1 1 d . . . . .
C24 C 0.43647(14) 0.27624(6) 0.67737(16) 0.0282(3) Uani 1 1 d . . . . .
H24 H 0.392160 0.254489 0.751017 0.034 Uiso 1 1 calc R U . . .
C28 C 0.44230(14) 0.35785(6) 0.50975(16) 0.0286(3) Uani 1 1 d . . . . .
H28 H 0.401271 0.391729 0.468716 0.034 Uiso 1 1 calc R U . . .
C23 C 0.37793(13) 0.32663(6) 0.61972(15) 0.0238(3) Uani 1 1 d . . . . .
C12 C 0.28112(16) 0.64264(6) 1.09649(17) 0.0309(3) Uani 1 1 d . . . . .
H12 H 0.325434 0.674010 1.146397 0.037 Uiso 1 1 calc R U . . .
C10 C 0.49326(14) 0.61532(6) 0.97930(15) 0.0263(3) Uani 1 1 d . . . . .
H10 H 0.537789 0.646699 1.028912 0.032 Uiso 1 1 calc R U . . .
C5 C 0.57868(14) 0.49653(6) 0.71700(15) 0.0287(3) Uani 1 1 d . . . . .
H5 H 0.537360 0.464310 0.667782 0.034 Uiso 1 1 calc R U . . .
C14 C 0.08016(14) 0.58653(6) 1.04447(17) 0.0312(3) Uani 1 1 d . . . . .
H14 H -0.013607 0.580685 1.058182 0.037 Uiso 1 1 calc R U . . .
C8 C 0.70640(14) 0.59084(7) 0.86048(16) 0.0312(3) Uani 1 1 d . . . . .
H8 H 0.750706 0.622669 0.908288 0.037 Uiso 1 1 calc R U . . .
C22 C 0.09292(14) 0.30414(6) 0.44323(17) 0.0306(3) Uani 1 1 d . . . . .
H22 H 0.156483 0.273626 0.456519 0.037 Uiso 1 1 calc R U . . .
C27 C 0.56637(15) 0.33939(7) 0.46024(17) 0.0329(3) Uani 1 1 d . . . . .
H27 H 0.610734 0.360830 0.386042 0.039 Uiso 1 1 calc R U . . .
C25 C 0.56062(15) 0.25796(6) 0.62615(17) 0.0325(3) Uani 1 1 d . . . . .
H25 H 0.600935 0.223545 0.664918 0.039 Uiso 1 1 calc R U . . .
C19 C -0.09481(14) 0.39277(7) 0.40562(17) 0.0324(3) Uani 1 1 d . . . . .
H19 H -0.159374 0.422931 0.392766 0.039 Uiso 1 1 calc R U . . .
C26 C 0.62540(14) 0.28958(7) 0.51934(17) 0.0336(3) Uani 1 1 d . . . . .
H26 H 0.710721 0.277178 0.486226 0.040 Uiso 1 1 calc R U . . .
C7 C 0.77658(14) 0.55579(7) 0.76947(17) 0.0355(3) Uani 1 1 d . . . . .
H7 H 0.869605 0.563107 0.754679 0.043 Uiso 1 1 calc R U . . .
C6 C 0.71164(15) 0.50845(7) 0.69665(17) 0.0352(3) Uani 1 1 d . . . . .
H6 H 0.761608 0.484569 0.632460 0.042 Uiso 1 1 calc R U . . .
C20 C -0.09822(14) 0.34617(7) 0.30888(17) 0.0320(3) Uani 1 1 d . . . . .
H20 H -0.164822 0.344584 0.229316 0.038 Uiso 1 1 calc R U . . .
C21 C -0.00507(15) 0.30173(7) 0.32721(17) 0.0343(3) Uani 1 1 d . . . . .
H21 H -0.008154 0.269711 0.260705 0.041 Uiso 1 1 calc R U . . .
C13 C 0.14723(16) 0.63384(7) 1.11553(17) 0.0342(3) Uani 1 1 d . . . . .
H13 H 0.098424 0.659410 1.176536 0.041 Uiso 1 1 calc R U . . .

loop_
_atom_site_aniso_label
_atom_site_aniso_U_11
_atom_site_aniso_U_22
_atom_site_aniso_U_33
_atom_site_aniso_U_23
_atom_site_aniso_U_13
_atom_site_aniso_U_12
P1 0.02240(19) 0.01896(19) 0.0241(2) -0.00095(11) 0.00131(13) -0.00063(11)
O1 0.0347(5) 0.0276(5) 0.0301(5) 0.0033(4) 0.0050(4) -0.0023(4)
C3 0.0240(6) 0.0191(6) 0.0225(6) 0.0018(5) -0.0018(5) -0.0003(5)
C4 0.0246(6) 0.0223(6) 0.0229(6) 0.0041(5) -0.0012(5) 0.0009(5)
C2 0.0224(6) 0.0220(6) 0.0247(6) 0.0005(5) 0.0001(5) 0.0022(5)
C11 0.0297(7) 0.0195(6) 0.0245(6) 0.0002(5) -0.0012(5) -0.0014(5)
C16 0.0248(6) 0.0192(6) 0.0232(6) 0.0023(5) -0.0013(5) -0.0005(5)
C9 0.0242(6) 0.0246(6) 0.0251(6) 0.0055(5) -0.0030(5) -0.0021(5)
C17 0.0219(6) 0.0230(6) 0.0268(6) -0.0003(5) 0.0021(5) -0.0015(5)
C15 0.0262(6) 0.0223(6) 0.0306(7) -0.0001(5) 0.0021(5) -0.0024(5)
C18 0.0256(6) 0.0281(7) 0.0308(7) -0.0025(5) 0.0033(5) 0.0023(5)
C1 0.0248(6) 0.0244(6) 0.0263(6) -0.0010(5) 0.0011(5) 0.0015(5)
C24 0.0310(7) 0.0239(6) 0.0295(7) -0.0016(5) -0.0010(5) 0.0020(5)
C28 0.0279(7) 0.0283(7) 0.0298(7) 0.0014(5) 0.0020(5) 0.0027(5)
C23 0.0230(6) 0.0222(6) 0.0260(6) -0.0037(5) -0.0025(5) 0.0002(5)
C12 0.0391(8) 0.0228(6) 0.0309(7) -0.0047(5) 0.0027(6) -0.0032(6)
C10 0.0295(7) 0.0221(6) 0.0268(6) 0.0011(5) -0.0051(5) -0.0044(5)
C5 0.0277(7) 0.0294(7) 0.0291(7) 0.0012(5) 0.0015(5) 0.0030(5)
C14 0.0289(7) 0.0288(7) 0.0364(7) 0.0000(6) 0.0070(6) -0.0008(6)
C8 0.0260(7) 0.0345(8) 0.0326(7) 0.0075(6) -0.0035(5) -0.0065(6)
C22 0.0295(7) 0.0255(7) 0.0365(8) -0.0055(6) -0.0020(6) 0.0022(5)
C27 0.0301(7) 0.0368(8) 0.0323(7) -0.0010(6) 0.0063(6) 0.0007(6)
C25 0.0339(7) 0.0269(7) 0.0363(7) -0.0059(6) -0.0049(6) 0.0088(6)
C19 0.0254(7) 0.0356(8) 0.0361(8) 0.0026(6) 0.0010(6) 0.0041(6)
C26 0.0258(7) 0.0371(8) 0.0378(8) -0.0095(6) 0.0015(6) 0.0056(6)
C7 0.0237(7) 0.0469(9) 0.0359(8) 0.0087(7) 0.0018(5) -0.0015(6)
C6 0.0312(7) 0.0418(9) 0.0330(8) 0.0032(6) 0.0060(6) 0.0069(6)
C20 0.0256(7) 0.0396(8) 0.0305(7) 0.0017(6) -0.0034(5) -0.0053(6)
C21 0.0341(8) 0.0328(7) 0.0356(8) -0.0082(6) -0.0033(6) -0.0035(6)
C13 0.0415(8) 0.0277(7) 0.0342(8) -0.0045(6) 0.0105(6) 0.0024(6)

loop_
_atom_type_symbol
_atom_type_description
_atom_type_scat_dispersion_real
_atom_type_scat_dispersion_imag
_atom_type_scat_source
C C 0.0181 0.0091 'International Tables Vol C Tables 4.2.6.8 and 6.1.1.4'
H H 0.0000 0.0000 'International Tables Vol C Tables 4.2.6.8 and 6.1.1.4'
O O 0.0492 0.0322 'International Tables Vol C Tables 4.2.6.8 and 6.1.1.4'
P P 0.2955 0.4335 'International Tables Vol C Tables 4.2.6.8 and 6.1.1.4'

loop_
_geom_angle_atom_site_label_1
_geom_angle_atom_site_label_2
_geom_angle_atom_site_label_3
_geom_angle
_geom_angle_site_symmetry_1
_geom_angle_site_symmetry_3
_geom_angle_publ_flag
O1 P1 C17 114.49(6) . . ?
O1 P1 C1 113.23(6) . . ?
O1 P1 C23 113.22(6) . . ?
C17 P1 C23 106.79(6) . . ?
C1 P1 C17 105.41(6) . . ?
C1 P1 C23 102.69(6) . . ?
C4 C3 C2 118.76(12) . . ?
C16 C3 C4 121.23(12) . . ?
C16 C3 C2 119.92(11) . . ?
C3 C4 C9 118.85(12) . . ?
C3 C4 C5 122.74(12) . . ?
C5 C4 C9 118.41(12) . . ?
C1 C2 C3 175.99(14) . . ?
C12 C11 C16 118.48(12) . . ?
C10 C11 C16 119.66(12) . . ?
C10 C11 C12 121.86(12) . . ?
C3 C16 C11 118.73(12) . . ?
C3 C16 C15 122.81(12) . . ?
C15 C16 C11 118.46(12) . . ?
C10 C9 C4 119.48(12) . . ?
C10 C9 C8 121.52(13) . . ?
C8 C9 C4 118.99(13) . . ?
C18 C17 P1 121.06(10) . . ?
C22 C17 P1 118.96(10) . . ?
C22 C17 C18 119.89(13) . . ?
C16 C15 H15 119.6 . . ?
C14 C15 C16 120.75(12) . . ?
C14 C15 H15 119.6 . . ?
C17 C18 H18 120.1 . . ?
C19 C18 C17 119.79(13) . . ?
C19 C18 H18 120.1 . . ?
C2 C1 P1 164.50(12) . . ?
C23 C24 H24 120.3 . . ?
C23 C24 C25 119.45(13) . . ?
C25 C24 H24 120.3 . . ?
C23 C28 H28 120.0 . . ?
C27 C28 H28 120.0 . . ?
C27 C28 C23 119.99(13) . . ?
C24 C23 P1 119.28(10) . . ?
C24 C23 C28 120.03(12) . . ?
C28 C23 P1 120.66(10) . . ?
C11 C12 H12 119.3 . . ?
C13 C12 C11 121.38(13) . . ?
C13 C12 H12 119.3 . . ?
C11 C10 C9 122.02(12) . . ?
C11 C10 H10 119.0 . . ?
C9 C10 H10 119.0 . . ?
C4 C5 H5 119.8 . . ?
C6 C5 C4 120.48(14) . . ?
C6 C5 H5 119.8 . . ?
C15 C14 H14 119.6 . . ?
C15 C14 C13 120.84(13) . . ?
C13 C14 H14 119.6 . . ?
C9 C8 H8 119.7 . . ?
C7 C8 C9 120.66(14) . . ?
C7 C8 H8 119.7 . . ?
C17 C22 H22 120.0 . . ?
C17 C22 C21 119.94(13) . . ?
C21 C22 H22 120.0 . . ?
C28 C27 H27 120.1 . . ?
C26 C27 C28 119.87(14) . . ?
C26 C27 H27 120.1 . . ?
C24 C25 H25 119.8 . . ?
C26 C25 C24 120.38(13) . . ?
C26 C25 H25 119.8 . . ?
C18 C19 H19 119.9 . . ?
C20 C19 C18 120.11(13) . . ?
C20 C19 H19 119.9 . . ?
C27 C26 H26 119.9 . . ?
C25 C26 C27 120.27(13) . . ?
C25 C26 H26 119.9 . . ?
C8 C7 H7 119.9 . . ?
C8 C7 C6 120.29(13) . . ?
C6 C7 H7 119.9 . . ?
C5 C6 C7 121.17(14) . . ?
C5 C6 H6 119.4 . . ?
C7 C6 H6 119.4 . . ?
C19 C20 H20 119.8 . . ?
C19 C20 C21 120.43(13) . . ?
C21 C20 H20 119.8 . . ?
C22 C21 H21 120.1 . . ?
C20 C21 C22 119.83(13) . . ?
C20 C21 H21 120.1 . . ?
C12 C13 C14 120.06(13) . . ?
C12 C13 H13 120.0 . . ?
C14 C13 H13 120.0 . . ?

loop_
_geom_bond_atom_site_label_1
_geom_bond_atom_site_label_2
_geom_bond_distance
_geom_bond_site_symmetry_2
_geom_bond_publ_flag
P1 O1 1.4788(10) . ?
P1 C17 1.7980(14) . ?
P1 C1 1.7585(14) . ?
P1 C23 1.8019(13) . ?
C3 C4 1.4177(17) . ?
C3 C2 1.4290(18) . ?
C3 C16 1.4138(18) . ?
C4 C9 1.4343(18) . ?
C4 C5 1.4273(19) . ?
C2 C1 1.2053(19) . ?
C11 C16 1.4363(17) . ?
C11 C12 1.4285(19) . ?
C11 C10 1.3922(19) . ?
C16 C15 1.4268(18) . ?
C9 C10 1.3948(19) . ?
C9 C8 1.4299(18) . ?
C17 C18 1.3963(19) . ?
C17 C22 1.3905(19) . ?
C15 H15 0.9500 . ?
C15 C14 1.3660(19) . ?
C18 H18 0.9500 . ?
C18 C19 1.387(2) . ?
C24 H24 0.9500 . ?
C24 C23 1.3921(19) . ?
C24 C25 1.394(2) . ?
C28 H28 0.9500 . ?
C28 C23 1.3946(19) . ?
C28 C27 1.3887(19) . ?
C12 H12 0.9500 . ?
C12 C13 1.357(2) . ?
C10 H10 0.9500 . ?
C5 H5 0.9500 . ?
C5 C6 1.363(2) . ?
C14 H14 0.9500 . ?
C14 C13 1.417(2) . ?
C8 H8 0.9500 . ?
C8 C7 1.359(2) . ?
C22 H22 0.9500 . ?
C22 C21 1.391(2) . ?
C27 H27 0.9500 . ?
C27 C26 1.387(2) . ?
C25 H25 0.9500 . ?
C25 C26 1.381(2) . ?
C19 H19 0.9500 . ?
C19 C20 1.382(2) . ?
C26 H26 0.9500 . ?
C7 H7 0.9500 . ?
C7 C6 1.415(2) . ?
C6 H6 0.9500 . ?
C20 H20 0.9500 . ?
C20 C21 1.386(2) . ?
C21 H21 0.9500 . ?
C13 H13 0.9500 . ?

loop_
_geom_torsion_atom_site_label_1
_geom_torsion_atom_site_label_2
_geom_torsion_atom_site_label_3
_geom_torsion_atom_site_label_4
_geom_torsion
_geom_torsion_site_symmetry_1
_geom_torsion_site_symmetry_2
_geom_torsion_site_symmetry_3
_geom_torsion_site_symmetry_4
_geom_torsion_publ_flag
P1 C17 C18 C19 -177.55(10) . . . . ?
P1 C17 C22 C21 177.74(11) . . . . ?
O1 P1 C17 C18 93.49(12) . . . . ?
O1 P1 C17 C22 -83.13(12) . . . . ?
O1 P1 C1 C2 59.5(5) . . . . ?
O1 P1 C23 C24 8.89(13) . . . . ?
O1 P1 C23 C28 -169.21(11) . . . . ?
C3 C4 C9 C10 -0.46(18) . . . . ?
C3 C4 C9 C8 178.93(11) . . . . ?
C3 C4 C5 C6 -179.13(13) . . . . ?
C3 C16 C15 C14 -178.42(13) . . . . ?
C4 C3 C16 C11 -1.91(18) . . . . ?
C4 C3 C16 C15 177.84(12) . . . . ?
C4 C9 C10 C11 -1.2(2) . . . . ?
C4 C9 C8 C7 -0.1(2) . . . . ?
C4 C5 C6 C7 0.6(2) . . . . ?
C2 C3 C4 C9 -174.37(11) . . . . ?
C2 C3 C4 C5 4.46(19) . . . . ?
C2 C3 C16 C11 174.43(11) . . . . ?
C2 C3 C16 C15 -5.82(19) . . . . ?
C11 C16 C15 C14 1.33(19) . . . . ?
C11 C12 C13 C14 1.3(2) . . . . ?
C16 C3 C4 C9 2.00(18) . . . . ?
C16 C3 C4 C5 -179.16(12) . . . . ?
C16 C11 C12 C13 -1.4(2) . . . . ?
C16 C11 C10 C9 1.3(2) . . . . ?
C16 C15 C14 C13 -1.5(2) . . . . ?
C9 C4 C5 C6 -0.3(2) . . . . ?
C9 C8 C7 C6 0.5(2) . . . . ?
C17 P1 C1 C2 -174.6(4) . . . . ?
C17 P1 C23 C24 -118.03(11) . . . . ?
C17 P1 C23 C28 63.87(12) . . . . ?
C17 C18 C19 C20 0.2(2) . . . . ?
C17 C22 C21 C20 -0.5(2) . . . . ?
C15 C14 C13 C12 0.1(2) . . . . ?
C18 C17 C22 C21 1.1(2) . . . . ?
C18 C19 C20 C21 0.4(2) . . . . ?
C1 P1 C17 C18 -31.61(13) . . . . ?
C1 P1 C17 C22 151.77(11) . . . . ?
C1 P1 C23 C24 131.34(11) . . . . ?
C1 P1 C23 C28 -46.76(12) . . . . ?
C24 C25 C26 C27 -1.0(2) . . . . ?
C28 C27 C26 C25 0.7(2) . . . . ?
C23 P1 C17 C18 -140.35(11) . . . . ?
C23 P1 C17 C22 43.03(13) . . . . ?
C23 P1 C1 C2 -63.0(5) . . . . ?
C23 C24 C25 C26 0.2(2) . . . . ?
C23 C28 C27 C26 0.6(2) . . . . ?
C12 C11 C16 C3 179.85(12) . . . . ?
C12 C11 C16 C15 0.08(18) . . . . ?
C12 C11 C10 C9 -178.28(13) . . . . ?
C10 C11 C16 C3 0.26(19) . . . . ?
C10 C11 C16 C15 -179.50(12) . . . . ?
C10 C11 C12 C13 178.15(14) . . . . ?
C10 C9 C8 C7 179.24(13) . . . . ?
C5 C4 C9 C10 -179.34(12) . . . . ?
C5 C4 C9 C8 0.04(18) . . . . ?
C8 C9 C10 C11 179.45(12) . . . . ?
C8 C7 C6 C5 -0.7(2) . . . . ?
C22 C17 C18 C19 -1.0(2) . . . . ?
C27 C28 C23 P1 176.58(11) . . . . ?
C27 C28 C23 C24 -1.5(2) . . . . ?
C25 C24 C23 P1 -177.00(10) . . . . ?
C25 C24 C23 C28 1.1(2) . . . . ?
C19 C20 C21 C22 -0.3(2) . . . . ?
